data_7004203
loop_
_publ_author_name
'Barnea, Eyal'
'Odom, Aaron L.'

_publ_section_title
;
 Zirconium complexes bearing a tetradentate dipyrrolyl ligand
;
_journal_issue 30
_journal_name_full 'Dalton Transactions'
_journal_page_first 4050
_journal_page_last 4054
_journal_paper_doi 10.1039/B804172E
_journal_year 2008
_chemical_formula_sum 'C26 H32 N6 Zr'
_chemical_formula_weight 519.80
_chemical_name_systematic
;

?

;
_space_group_IT_number 56
_symmetry_cell_setting orthorhombic
_symmetry_space_group_name_Hall '-P 2ab 2ac'
_symmetry_space_group_name_H-M 'P c c n'
_atom_sites_solution_hydrogens geom
_atom_sites_solution_primary direct
_atom_sites_solution_secondary difmap
_audit_creation_method SHELXL-97
_cell_angle_alpha 90.00
_cell_angle_beta 90.00
_cell_angle_gamma 90.00
_cell_formula_units_Z 4
_cell_length_a 12.0136(2)
_cell_length_b 12.4957(2)
_cell_length_c 16.9666(3)
_cell_measurement_reflns_used 7346
_cell_measurement_temperature 173(2)
_cell_measurement_theta_max 27.41
_cell_measurement_theta_min 2.35
_cell_volume 2547.00(7)
_computing_cell_refinement 'Bruker SMART'
_computing_data_collection 'Bruker SMART'
_computing_data_reduction 'Bruker SAINT'
_computing_molecular_graphics 'Bruker SHELXTL'
_computing_publication_material 'Bruker SHELXTL'
_computing_structure_refinement 'SHELXL-97 (Sheldrick, 1997)'
_computing_structure_solution 'SHELXS-97 (Sheldrick, 1990)'
_diffrn_ambient_temperature 173(2)
_diffrn_measured_fraction_theta_full 1.000
_diffrn_measured_fraction_theta_max 0.979
_diffrn_measurement_device_type 'CCD area detector'
_diffrn_measurement_method 'phi and omega scans'
_diffrn_radiation_monochromator graphite
_diffrn_radiation_source 'fine-focus sealed tube'
_diffrn_radiation_type MoK\a
_diffrn_radiation_wavelength 0.71073
_diffrn_reflns_av_R_equivalents 0.0619
_diffrn_reflns_av_sigmaI/netI 0.0475
_diffrn_reflns_limit_h_max 15
_diffrn_reflns_limit_h_min -15
_diffrn_reflns_limit_k_max 15
_diffrn_reflns_limit_k_min -16
_diffrn_reflns_limit_l_max 19
_diffrn_reflns_limit_l_min -22
_diffrn_reflns_number 24698
_diffrn_reflns_theta_full 25.00
_diffrn_reflns_theta_max 28.00
_diffrn_reflns_theta_min 2.35
_exptl_absorpt_coefficient_mu 0.456
_exptl_absorpt_correction_type none
_exptl_crystal_colour colourless
_exptl_crystal_density_diffrn 1.356
_exptl_crystal_density_meas 0
_exptl_crystal_density_method 'not measured'
_exptl_crystal_F_000 1080
_exptl_crystal_size_max 0.24
_exptl_crystal_size_mid 0.18
_exptl_crystal_size_min 0.06
_refine_diff_density_max 0.326
_refine_diff_density_min -0.386
_refine_diff_density_rms 0.066
_refine_ls_extinction_coef 0.00017(17)
_refine_ls_extinction_expression Fc^*^=kFc[1+0.001xFc^2^\l^3^/sin(2\q)]^-1/4^
_refine_ls_extinction_method SHELXL
_refine_ls_goodness_of_fit_ref 0.993
_refine_ls_hydrogen_treatment constr
_refine_ls_matrix_type full
_refine_ls_number_parameters 151
_refine_ls_number_reflns 3014
_refine_ls_number_restraints 0
_refine_ls_restrained_S_all 0.993
_refine_ls_R_factor_all 0.0802
_refine_ls_R_factor_gt 0.0360
_refine_ls_shift/su_max 0.028
_refine_ls_shift/su_mean 0.002
_refine_ls_structure_factor_coef Fsqd
_refine_ls_weighting_details 'calc w=1/[\s^2^(Fo^2^)+(0.0375P)^2^+1.4748P] where P=(Fo^2^+2Fc^2^)/3'
_refine_ls_weighting_scheme calc
_refine_ls_wR_factor_gt 0.0756
_refine_ls_wR_factor_ref 0.0899
_reflns_number_gt 1859
_reflns_number_total 3014
_reflns_threshold_expression >2sigma(I)
_cod_data_source_file B804172E.txt
_cod_data_source_block ebzrenpphnh2_0m
_cod_depositor_comments
;
The following automatic conversions were performed:
'_symmetry_cell_setting' value 'Orthorhombic' changed to 'orthorhombic'
according to '/home/saulius/struct/CIF-dictionaries/cif_core.dic'
dictionary named 'cif_core.dic' version 2.4.1 from 2010-06-29.

Automatic conversion script
Id: cif_fix_enum 1527 2010-12-29 10:47:43Z saulius 
;
_cod_original_sg_symbol_H-M Pccn
_cod_database_code 7004203

loop_
_symmetry_equiv_pos_as_xyz
'x, y, z'
'x+1/2, -y, -z+1/2'
'-x, y+1/2, -z+1/2'
'-x+1/2, -y+1/2, z'
'-x, -y, -z'
'-x-1/2, y, z-1/2'
'x, -y-1/2, z-1/2'
'x-1/2, y-1/2, -z'

loop_
_atom_site_label
_atom_site_type_symbol
_atom_site_fract_x
_atom_site_fract_y
_atom_site_fract_z
_atom_site_U_iso_or_equiv
_atom_site_adp_type
_atom_site_occupancy
_atom_site_symmetry_multiplicity
_atom_site_calc_flag
_atom_site_refinement_flags
_atom_site_disorder_assembly
_atom_site_disorder_group
Zr1 Zr 0.2500 0.2500 0.465427(19) 0.02586(12) Uani 1 2 d S . .
N1 N 0.2500(2) 0.38524(19) 0.39284(13) 0.0394(5) Uani 1 1 d . . .
H1A H 0.1879 0.4223 0.3962 0.047 Uiso 1 1 calc R . .
N2 N 0.42663(17) 0.22726(17) 0.48838(13) 0.0329(6) Uani 1 1 d . . .
N3 N 0.29817(18) 0.35586(18) 0.57865(13) 0.0310(5) Uani 1 1 d . . .
C9 C 0.6095(3) 0.1919(3) 0.4914(3) 0.0810(14) Uani 1 1 d . . .
H9A H 0.6793 0.1583 0.4824 0.097 Uiso 1 1 calc R . .
C8 C 0.5911(3) 0.2871(3) 0.5340(2) 0.0662(11) Uani 1 1 d . . .
H8A H 0.6458 0.3293 0.5598 0.079 Uiso 1 1 calc R . .
C4 C 0.4866(4) 0.5167(4) 0.23874(19) 0.0650(12) Uani 1 1 d . . .
H4A H 0.5413 0.5464 0.2047 0.078 Uiso 1 1 calc R . .
C5 C 0.4989(3) 0.4160(4) 0.26694(18) 0.0604(10) Uani 1 1 d . . .
H5A H 0.5622 0.3751 0.2522 0.072 Uiso 1 1 calc R . .
C3 C 0.3944(3) 0.5761(3) 0.25952(19) 0.0610(11) Uani 1 1 d . . .
H3A H 0.3853 0.6464 0.2393 0.073 Uiso 1 1 calc R . .
C13 C 0.2233(2) 0.4487(2) 0.5917(2) 0.0507(9) Uani 1 1 d . . .
H13A H 0.2476 0.4881 0.6386 0.076 Uiso 1 1 calc R . .
H13B H 0.1469 0.4233 0.5994 0.076 Uiso 1 1 calc R . .
H13C H 0.2260 0.4961 0.5457 0.076 Uiso 1 1 calc R . .
C10 C 0.5091(2) 0.1574(3) 0.46571(19) 0.0507(9) Uani 1 1 d . . .
H10A H 0.4973 0.0938 0.4362 0.061 Uiso 1 1 calc R . .
C2 C 0.3135(3) 0.5328(3) 0.31066(18) 0.0492(9) Uani 1 1 d . . .
H2A H 0.2503 0.5741 0.3249 0.059 Uiso 1 1 calc R . .
C6 C 0.4203(3) 0.3723(3) 0.31690(17) 0.0476(8) Uani 1 1 d . . .
H6A H 0.4303 0.3014 0.3358 0.057 Uiso 1 1 calc R . .
C12 C 0.2996(2) 0.2867(2) 0.64989(16) 0.0407(7) Uani 1 1 d . . .
H12A H 0.2982 0.3320 0.6978 0.049 Uiso 1 1 calc R . .
H12B H 0.3689 0.2438 0.6507 0.049 Uiso 1 1 calc R . .
C1 C 0.3263(2) 0.4301(2) 0.34018(16) 0.0380(7) Uani 1 1 d . . .
C11 C 0.4122(2) 0.3966(2) 0.56142(17) 0.0370(7) Uani 1 1 d . . .
H11A H 0.4085 0.4545 0.5217 0.044 Uiso 1 1 calc R . .
H11B H 0.4461 0.4260 0.6100 0.044 Uiso 1 1 calc R . .
C7 C 0.4807(2) 0.3066(2) 0.53109(16) 0.0362(7) Uani 1 1 d . . .

loop_
_atom_site_aniso_label
_atom_site_aniso_U_11
_atom_site_aniso_U_22
_atom_site_aniso_U_33
_atom_site_aniso_U_23
_atom_site_aniso_U_13
_atom_site_aniso_U_12
Zr1 0.02277(16) 0.0340(2) 0.02085(17) 0.000 0.000 -0.00148(18)
N1 0.0329(11) 0.0500(15) 0.0352(12) 0.0127(11) 0.0010(12) -0.0013(13)
N2 0.0262(11) 0.0412(15) 0.0314(12) -0.0110(10) -0.0025(9) 0.0044(10)
N3 0.0301(11) 0.0347(14) 0.0282(12) -0.0094(10) 0.0031(10) 0.0043(11)
C9 0.0262(16) 0.086(3) 0.131(4) -0.059(3) -0.010(2) 0.0150(19)
C8 0.0309(16) 0.074(3) 0.094(3) -0.047(2) -0.0060(18) -0.0020(16)
C4 0.071(3) 0.093(4) 0.031(2) 0.000(2) -0.0018(19) -0.039(3)
C5 0.059(2) 0.085(3) 0.036(2) -0.0014(19) 0.0103(16) -0.020(2)
C3 0.087(3) 0.060(2) 0.0368(19) 0.0184(17) -0.0237(19) -0.041(2)
C13 0.046(2) 0.045(2) 0.061(2) -0.0231(17) 0.0092(15) 0.0102(14)
C10 0.0331(15) 0.052(2) 0.067(2) -0.0301(18) 0.0007(16) 0.0081(14)
C2 0.059(2) 0.053(2) 0.0357(17) 0.0069(16) -0.0167(15) -0.0194(18)
C6 0.055(2) 0.057(2) 0.0318(16) -0.0031(15) 0.0073(15) -0.0183(17)
C12 0.0403(15) 0.058(2) 0.0234(14) -0.0040(13) -0.0022(13) -0.0004(14)
C1 0.0451(16) 0.0473(19) 0.0215(14) 0.0035(14) -0.0080(13) -0.0163(15)
C11 0.0333(15) 0.0378(18) 0.0398(16) -0.0116(14) 0.0027(13) -0.0068(13)
C7 0.0294(13) 0.0424(17) 0.0369(16) -0.0128(15) 0.0019(13) -0.0025(13)

loop_
_atom_type_symbol
_atom_type_description
_atom_type_scat_dispersion_real
_atom_type_scat_dispersion_imag
_atom_type_scat_source
C C 0.0033 0.0016 'International Tables Vol C Tables 4.2.6.8 and 6.1.1.4'
H H 0.0000 0.0000 'International Tables Vol C Tables 4.2.6.8 and 6.1.1.4'
N N 0.0061 0.0033 'International Tables Vol C Tables 4.2.6.8 and 6.1.1.4'
Zr Zr -2.9673 0.5597 'International Tables Vol C Tables 4.2.6.8 and 6.1.1.4'

loop_
_geom_angle_atom_site_label_1
_geom_angle_atom_site_label_2
_geom_angle_atom_site_label_3
_geom_angle
_geom_angle_site_symmetry_1
_geom_angle_site_symmetry_3
_geom_angle_publ_flag
N1 Zr1 N1 107.83(13) . 4 ?
N1 Zr1 N2 102.18(9) . . ?
N1 Zr1 N2 89.99(9) 4 . ?
N1 Zr1 N2 89.99(9) . 4 ?
N1 Zr1 N2 102.19(9) 4 4 ?
N2 Zr1 N2 159.38(12) . 4 ?
N1 Zr1 N3 91.49(8) . . ?
N1 Zr1 N3 156.29(9) 4 . ?
N2 Zr1 N3 72.18(7) . . ?
N2 Zr1 N3 91.14(8) 4 . ?
N1 Zr1 N3 156.29(9) . 4 ?
N1 Zr1 N3 91.49(8) 4 4 ?
N2 Zr1 N3 91.14(8) . 4 ?
N2 Zr1 N3 72.18(7) 4 4 ?
N3 Zr1 N3 73.86(11) . 4 ?
C1 N1 Zr1 134.5(2) . . ?
C1 N1 H1A 112.8 . . ?
Zr1 N1 H1A 112.8 . . ?
C10 N2 C7 105.2(2) . . ?
C10 N2 Zr1 137.35(18) . . ?
C7 N2 Zr1 117.13(17) . . ?
C12 N3 C11 110.3(2) . . ?
C12 N3 C13 109.9(2) . . ?
C11 N3 C13 108.6(2) . . ?
C12 N3 Zr1 109.45(16) . . ?
C11 N3 Zr1 104.64(15) . . ?
C13 N3 Zr1 113.81(17) . . ?
C10 C9 C8 107.1(3) . . ?
C10 C9 H9A 126.5 . . ?
C8 C9 H9A 126.5 . . ?
C7 C8 C9 106.8(3) . . ?
C7 C8 H8A 126.6 . . ?
C9 C8 H8A 126.6 . . ?
C5 C4 C3 119.8(4) . . ?
C5 C4 H4A 120.1 . . ?
C3 C4 H4A 120.1 . . ?
C4 C5 C6 120.6(4) . . ?
C4 C5 H5A 119.7 . . ?
C6 C5 H5A 119.7 . . ?
C4 C3 C2 120.3(4) . . ?
C4 C3 H3A 119.8 . . ?
C2 C3 H3A 119.8 . . ?
N3 C13 H13A 109.5 . . ?
N3 C13 H13B 109.5 . . ?
H13A C13 H13B 109.5 . . ?
N3 C13 H13C 109.5 . . ?
H13A C13 H13C 109.5 . . ?
H13B C13 H13C 109.5 . . ?
C9 C10 N2 110.5(3) . . ?
C9 C10 H10A 124.8 . . ?
N2 C10 H10A 124.8 . . ?
C1 C2 C3 120.1(4) . . ?
C1 C2 H2A 120.0 . . ?
C3 C2 H2A 120.0 . . ?
C5 C6 C1 121.4(3) . . ?
C5 C6 H6A 119.3 . . ?
C1 C6 H6A 119.3 . . ?
N3 C12 C12 110.2(2) . 4 ?
N3 C12 H12A 109.6 . . ?
C12 C12 H12A 109.6 4 . ?
N3 C12 H12B 109.6 . . ?
C12 C12 H12B 109.6 4 . ?
H12A C12 H12B 108.1 . . ?
C2 C1 C6 117.8(3) . . ?
C2 C1 N1 122.0(3) . . ?
C6 C1 N1 120.2(3) . . ?
C7 C11 N3 108.6(2) . . ?
C7 C11 H11A 110.0 . . ?
N3 C11 H11A 110.0 . . ?
C7 C11 H11B 110.0 . . ?
N3 C11 H11B 110.0 . . ?
H11A C11 H11B 108.4 . . ?
C8 C7 N2 110.5(3) . . ?
C8 C7 C11 132.0(3) . . ?
N2 C7 C11 117.5(2) . . ?

loop_
_geom_bond_atom_site_label_1
_geom_bond_atom_site_label_2
_geom_bond_distance
_geom_bond_site_symmetry_2
_geom_bond_publ_flag
Zr1 N1 2.091(2) . ?
Zr1 N1 2.091(2) 4 ?
Zr1 N2 2.176(2) . ?
Zr1 N2 2.176(2) 4 ?
Zr1 N3 2.403(2) . ?
Zr1 N3 2.403(2) 4 ?
N1 C1 1.398(3) . ?
N1 H1A 0.8800 . ?
N2 C10 1.376(3) . ?
N2 C7 1.390(3) . ?
N3 C12 1.486(3) . ?
N3 C11 1.491(3) . ?
N3 C13 1.485(3) . ?
C9 C10 1.353(4) . ?
C9 C8 1.409(5) . ?
C9 H9A 0.9500 . ?
C8 C7 1.349(4) . ?
C8 H8A 0.9500 . ?
C4 C5 1.354(5) . ?
C4 C3 1.378(5) . ?
C4 H4A 0.9500 . ?
C5 C6 1.382(4) . ?
C5 H5A 0.9500 . ?
C3 C2 1.410(5) . ?
C3 H3A 0.9500 . ?
C13 H13A 0.9800 . ?
C13 H13B 0.9800 . ?
C13 H13C 0.9800 . ?
C10 H10A 0.9500 . ?
C2 C1 1.385(4) . ?
C2 H2A 0.9500 . ?
C6 C1 1.398(4) . ?
C6 H6A 0.9500 . ?
C12 C12 1.504(6) 4 ?
C12 H12A 0.9900 . ?
C12 H12B 0.9900 . ?
C11 C7 1.485(4) . ?
C11 H11A 0.9900 . ?
C11 H11B 0.9900 . ?

loop_
_geom_torsion_atom_site_label_1
_geom_torsion_atom_site_label_2
_geom_torsion_atom_site_label_3
_geom_torsion_atom_site_label_4
_geom_torsion
_geom_torsion_site_symmetry_1
_geom_torsion_site_symmetry_2
_geom_torsion_site_symmetry_3
_geom_torsion_site_symmetry_4
_geom_torsion_publ_flag
N1 Zr1 N1 C1 -66.9(2) 4 . . . ?
N2 Zr1 N1 C1 27.1(3) . . . . ?
N2 Zr1 N1 C1 -169.7(3) 4 . . . ?
N3 Zr1 N1 C1 99.2(3) . . . . ?
N3 Zr1 N1 C1 150.0(2) 4 . . . ?
N1 Zr1 N2 C10 -106.9(3) . . . . ?
N1 Zr1 N2 C10 1.3(3) 4 . . . ?
N2 Zr1 N2 C10 128.1(3) 4 . . . ?
N3 Zr1 N2 C10 165.4(3) . . . . ?
N3 Zr1 N2 C10 92.8(3) 4 . . . ?
N1 Zr1 N2 C7 65.1(2) . . . . ?
N1 Zr1 N2 C7 173.4(2) 4 . . . ?
N2 Zr1 N2 C7 -59.84(19) 4 . . . ?
N3 Zr1 N2 C7 -22.50(19) . . . . ?
N3 Zr1 N2 C7 -95.1(2) 4 . . . ?
N1 Zr1 N3 C12 176.05(18) . . . . ?
N1 Zr1 N3 C12 -38.7(3) 4 . . . ?
N2 Zr1 N3 C12 -81.63(17) . . . . ?
N2 Zr1 N3 C12 86.03(17) 4 . . . ?
N3 Zr1 N3 C12 14.96(13) 4 . . . ?
N1 Zr1 N3 C11 -65.70(17) . . . . ?
N1 Zr1 N3 C11 79.5(3) 4 . . . ?
N2 Zr1 N3 C11 36.62(16) . . . . ?
N2 Zr1 N3 C11 -155.72(16) 4 . . . ?
N3 Zr1 N3 C11 133.2(2) 4 . . . ?
N1 Zr1 N3 C13 52.7(2) . . . . ?
N1 Zr1 N3 C13 -162.1(2) 4 . . . ?
N2 Zr1 N3 C13 155.0(2) . . . . ?
N2 Zr1 N3 C13 -37.3(2) 4 . . . ?
N3 Zr1 N3 C13 -108.4(2) 4 . . . ?
C10 C9 C8 C7 -1.0(5) . . . . ?
C3 C4 C5 C6 -0.5(5) . . . . ?
C5 C4 C3 C2 0.7(5) . . . . ?
C8 C9 C10 N2 1.3(5) . . . . ?
C7 N2 C10 C9 -1.1(4) . . . . ?
Zr1 N2 C10 C9 171.6(3) . . . . ?
C4 C3 C2 C1 -0.1(5) . . . . ?
C4 C5 C6 C1 -0.3(5) . . . . ?
C11 N3 C12 C12 -158.1(3) . . . 4 ?
C13 N3 C12 C12 82.2(3) . . . 4 ?
Zr1 N3 C12 C12 -43.5(3) . . . 4 ?
C3 C2 C1 C6 -0.6(4) . . . . ?
C3 C2 C1 N1 178.0(3) . . . . ?
C5 C6 C1 C2 0.8(4) . . . . ?
C5 C6 C1 N1 -177.9(3) . . . . ?
Zr1 N1 C1 C2 -167.1(2) . . . . ?
Zr1 N1 C1 C6 11.5(4) . . . . ?
C12 N3 C11 C7 72.0(3) . . . . ?
C13 N3 C11 C7 -167.6(2) . . . . ?
Zr1 N3 C11 C7 -45.7(2) . . . . ?
C9 C8 C7 N2 0.3(5) . . . . ?
C9 C8 C7 C11 -176.8(4) . . . . ?
C10 N2 C7 C8 0.5(4) . . . . ?
Zr1 N2 C7 C8 -174.0(2) . . . . ?
C10 N2 C7 C11 178.0(3) . . . . ?
Zr1 N2 C7 C11 3.6(3) . . . . ?
N3 C11 C7 C8 -151.8(4) . . . . ?
N3 C11 C7 N2 31.3(3) . . . . ?
